data_4020303
loop_
_publ_author_name
'Johannes Sch\"utz'
'Petra Windisch'
'Elka Kristeva'
'Klaus Wurst'
'Karl-Hans Ongania'
'Ulrike E. I. Horvath'
'Herwig Schottenberger'
'Gerhard Laus'
'Helmut Schmidhammer'

_journal_name_full 'Journal of Organic Chemistry'
_journal_page_first 5323
_journal_page_last 5326
_journal_paper_doi 10.1021/jo050362v
_journal_volume 70
_journal_year 2005
_chemical_formula_sum 'C26 H28 N2 O3'
_chemical_formula_weight 416.50
_space_group_IT_number 19
_symmetry_cell_setting orthorhombic
_symmetry_space_group_name_Hall 'P 2ac 2ab'
_symmetry_space_group_name_H-M 'P 21 21 21'
_cell_angle_alpha 90.00
_cell_angle_beta 90.00
_cell_angle_gamma 90.00
_cell_formula_units_Z 4
_cell_length_a 10.0199(3)
_cell_length_b 14.4855(5)
_cell_length_c 15.2290(6)
_cell_measurement_temperature 233(2)
_cell_volume 2210.39(13)
_diffrn_ambient_temperature 233(2)
_exptl_crystal_density_diffrn 1.252
_cod_database_code 4020303

loop_
_symmetry_equiv_pos_as_xyz
'x, y, z'
'-x+1/2, -y, z+1/2'
'-x, y+1/2, -z+1/2'
'x+1/2, -y+1/2, -z'

loop_
_atom_site_label
_atom_site_type_symbol
_atom_site_fract_x
_atom_site_fract_y
_atom_site_fract_z
_atom_site_U_iso_or_equiv
_atom_site_adp_type
_atom_site_occupancy
_atom_site_symmetry_multiplicity
_atom_site_calc_flag
_atom_site_refinement_flags
_atom_site_disorder_assembly
_atom_site_disorder_group
H3O H 0.187(3) 0.9788(19) 0.2036(19) 0.099(10) Uiso 1 1 d . . .
H2O H -0.295(3) 1.2280(17) 0.3529(17) 0.082(8) Uiso 1 1 d . . .
O1 O -0.48647(12) 1.17581(9) 0.32192(10) 0.0539(4) Uani 1 1 d . . .
O2 O -0.22695(14) 1.19529(9) 0.32817(10) 0.0488(4) Uani 1 1 d . . .
O3 O 0.18006(11) 0.98027(9) 0.26220(10) 0.0440(3) Uani 1 1 d . . .
N1 N 0.03651(15) 0.95626(12) 0.11389(10) 0.0465(4) Uani 1 1 d . . .
N2 N 0.1350(2) 1.17655(15) 0.55195(13) 0.0751(6) Uani 1 1 d . . .
C1 C -0.38102(18) 0.95374(13) 0.22697(13) 0.0402(5) Uani 1 1 d . . .
H1 H -0.4166 0.8996 0.2023 0.048 Uiso 1 1 calc . . .
C2 C -0.46684(17) 1.02187(13) 0.25661(14) 0.0427(5) Uani 1 1 d . . .
H2 H -0.5597 1.0136 0.2530 0.051 Uiso 1 1 calc . . .
C3 C -0.41479(17) 1.10150(13) 0.29132(12) 0.0388(5) Uani 1 1 d . . .
C4 C -0.27607(17) 1.11330(12) 0.29670(11) 0.0357(4) Uani 1 1 d . . .
C5 C 0.01135(17) 1.11296(12) 0.34862(13) 0.0367(5) Uani 1 1 d . . .
H5 H 0.0092 1.1778 0.3455 0.044 Uiso 1 1 calc . . .
C6 C 0.05591(17) 1.07429(14) 0.42229(13) 0.0410(5) Uani 1 1 d . . .
C7 C 0.06584(19) 0.97155(14) 0.43854(12) 0.0449(5) Uani 1 1 d . . .
H7 H 0.0053 0.9569 0.4880 0.054 Uiso 1 1 calc . . .
C8 C 0.01634(19) 0.91651(12) 0.35839(13) 0.0408(5) Uani 1 1 d . . .
H8A H 0.0625 0.8569 0.3569 0.049 Uiso 1 1 calc . . .
H8B H -0.0793 0.9042 0.3654 0.049 Uiso 1 1 calc . . .
C9 C -0.00764(17) 0.90738(12) 0.19403(12) 0.0377(4) Uani 1 1 d . . .
H9 H 0.0413 0.8481 0.1964 0.045 Uiso 1 1 calc . . .
C10 C -0.15625(18) 0.88524(12) 0.20071(12) 0.0382(4) Uani 1 1 d . . .
H10A H -0.1880 0.8661 0.1426 0.046 Uiso 1 1 calc . . .
H10B H -0.1675 0.8326 0.2405 0.046 Uiso 1 1 calc . . .
C11 C -0.24359(16) 0.96365(11) 0.23290(11) 0.0332(4) Uani 1 1 d . . .
C12 C -0.18854(16) 1.04420(11) 0.26917(11) 0.0312(4) Uani 1 1 d . . .
C13 C -0.03600(16) 1.05886(12) 0.26985(11) 0.0334(4) Uani 1 1 d . . .
C14 C 0.03832(16) 0.96508(12) 0.27186(12) 0.0341(4) Uani 1 1 d . . .
C15 C 0.00153(18) 1.10847(13) 0.18360(13) 0.0428(5) Uani 1 1 d . . .
H15A H -0.0504 1.1655 0.1783 0.051 Uiso 1 1 calc . . .
H15B H 0.0963 1.1250 0.1849 0.051 Uiso 1 1 calc . . .
C16 C -0.0256(2) 1.04734(16) 0.10481(13) 0.0499(5) Uani 1 1 d . . .
H16A H -0.1222 1.0398 0.0978 0.060 Uiso 1 1 calc . . .
H16B H 0.0088 1.0774 0.0518 0.060 Uiso 1 1 calc . . .
C17 C 0.0170(2) 0.90021(18) 0.03501(14) 0.0686(7) Uani 1 1 d . . .
H17A H 0.0590 0.8405 0.0430 0.103 Uiso 1 1 calc . . .
H17B H 0.0568 0.9312 -0.0150 0.103 Uiso 1 1 calc . . .
H17C H -0.0778 0.8918 0.0247 0.103 Uiso 1 1 calc . . .
C18 C -0.62768(18) 1.16796(16) 0.32553(14) 0.0511(5) Uani 1 1 d . . .
H18A H -0.6635 1.1672 0.2664 0.077 Uiso 1 1 calc R . .
H18B H -0.6643 1.2202 0.3573 0.077 Uiso 1 1 calc R . .
H18C H -0.6517 1.1112 0.3554 0.077 Uiso 1 1 calc R . .
C19 C 0.0991(2) 1.13257(15) 0.49383(14) 0.0520(6) Uani 1 1 d . . .
C20 C 0.2081(2) 0.94405(14) 0.46737(14) 0.0546(6) Uani 1 1 d . . .
H20A H 0.2700 0.9538 0.4184 0.066 Uiso 1 1 calc . . .
H20B H 0.2364 0.9838 0.5160 0.066 Uiso 1 1 calc . . .
C21 C 0.2149(2) 0.84409(16) 0.49623(16) 0.0595(6) Uani 1 1 d . . .
C22 C 0.2803(2) 0.77857(19) 0.4471(2) 0.0780(8) Uani 1 1 d . . .
H22 H 0.3255 0.7962 0.3956 0.094 Uiso 1 1 calc . . .
C23 C 0.2799(3) 0.6857(2) 0.4730(3) 0.0994(11) Uani 1 1 d . . .
H23 H 0.3256 0.6415 0.4393 0.119 Uiso 1 1 calc . . .
C24 C 0.2132(4) 0.6593(2) 0.5473(3) 0.1057(13) Uani 1 1 d . . .
H24 H 0.2112 0.5969 0.5639 0.127 Uiso 1 1 calc . . .
C25 C 0.1496(4) 0.7241(3) 0.5971(2) 0.1028(12) Uani 1 1 d . . .
H25 H 0.1050 0.7062 0.6487 0.123 Uiso 1 1 calc . . .
C26 C 0.1502(3) 0.8160(2) 0.57219(17) 0.0796(8) Uani 1 1 d . . .
H26 H 0.1062 0.8600 0.6072 0.096 Uiso 1 1 calc . . .

loop_
_atom_site_aniso_label
_atom_site_aniso_U_11
_atom_site_aniso_U_22
_atom_site_aniso_U_33
_atom_site_aniso_U_23
_atom_site_aniso_U_13
_atom_site_aniso_U_12
O1 0.0298(8) 0.0500(9) 0.0818(10) -0.0149(8) 0.0023(7) 0.0042(6)
O2 0.0320(8) 0.0408(8) 0.0736(10) -0.0182(7) 0.0012(7) -0.0012(6)
O3 0.0267(7) 0.0492(8) 0.0561(9) -0.0092(7) -0.0009(6) -0.0027(6)
N1 0.0429(9) 0.0567(11) 0.0400(10) -0.0105(8) 0.0070(7) -0.0061(8)
N2 0.0662(13) 0.0854(15) 0.0737(14) -0.0365(13) -0.0171(11) 0.0065(11)
C1 0.0349(11) 0.0364(11) 0.0494(11) -0.0036(10) -0.0071(8) -0.0054(8)
C2 0.0259(9) 0.0463(12) 0.0558(12) 0.0021(10) -0.0048(9) -0.0022(9)
C3 0.0292(10) 0.0394(11) 0.0477(12) -0.0013(9) 0.0003(8) 0.0043(9)
C4 0.0316(10) 0.0348(11) 0.0407(10) -0.0022(9) -0.0012(8) -0.0023(8)
C5 0.0269(10) 0.0325(10) 0.0505(12) -0.0063(9) 0.0003(8) -0.0018(8)
C6 0.0290(10) 0.0475(13) 0.0464(12) -0.0104(10) -0.0026(9) -0.0031(8)
C7 0.0430(11) 0.0497(13) 0.0419(11) 0.0025(9) -0.0080(9) -0.0084(9)
C8 0.0370(11) 0.0356(11) 0.0499(12) 0.0025(9) -0.0087(9) -0.0035(9)
C9 0.0315(10) 0.0370(10) 0.0447(11) -0.0058(9) 0.0006(9) 0.0008(8)
C10 0.0361(10) 0.0356(11) 0.0428(10) -0.0062(9) -0.0026(8) -0.0053(8)
C11 0.0298(10) 0.0357(10) 0.0341(9) 0.0010(8) -0.0023(7) -0.0022(8)
C12 0.0285(9) 0.0324(10) 0.0327(9) 0.0002(8) -0.0012(8) -0.0022(8)
C13 0.0264(9) 0.0344(10) 0.0393(10) -0.0009(9) 0.0005(8) -0.0044(7)
C14 0.0241(9) 0.0336(10) 0.0446(11) -0.0029(9) -0.0008(7) -0.0016(8)
C15 0.0359(10) 0.0426(11) 0.0498(12) 0.0048(10) 0.0019(9) -0.0048(9)
C16 0.0455(12) 0.0652(15) 0.0390(11) 0.0074(10) 0.0037(9) -0.0094(11)
C17 0.0673(15) 0.0917(18) 0.0468(13) -0.0240(13) 0.0135(12) -0.0176(13)
C18 0.0310(11) 0.0645(14) 0.0580(13) 0.0044(11) 0.0011(9) 0.0105(10)
C19 0.0415(12) 0.0596(14) 0.0549(14) -0.0168(13) -0.0068(10) 0.0019(10)
C20 0.0519(13) 0.0540(14) 0.0578(13) 0.0043(11) -0.0191(11) -0.0076(10)
C21 0.0542(14) 0.0570(14) 0.0675(16) 0.0085(13) -0.0349(12) -0.0088(12)
C22 0.0545(15) 0.0688(18) 0.111(2) 0.0113(16) -0.0296(15) 0.0020(13)
C23 0.076(2) 0.062(2) 0.161(3) 0.007(2) -0.054(2) 0.0058(15)
C24 0.111(3) 0.070(2) 0.137(3) 0.037(2) -0.085(3) -0.028(2)
C25 0.139(3) 0.084(2) 0.086(2) 0.035(2) -0.065(2) -0.039(2)
C26 0.100(2) 0.078(2) 0.0604(16) 0.0159(15) -0.0383(15) -0.0211(16)

loop_
_geom_bond_atom_site_label_1
_geom_bond_atom_site_label_2
_geom_bond_distance
_geom_bond_site_symmetry_2
_geom_bond_publ_flag
O1 C3 1.375(2) . ?
O1 C18 1.421(2) . ?
O2 H2O 0.91(3) . ?
O2 C4 1.372(2) . ?
O3 H3O 0.90(3) . ?
O3 C14 1.445(2) . ?
N1 C17 1.463(3) . ?
N1 C16 1.465(3) . ?
N1 C9 1.479(2) . ?
N2 C19 1.148(2) . ?
C1 C2 1.385(3) . ?
C1 C11 1.387(2) . ?
C2 C3 1.372(3) . ?
C3 C4 1.403(2) . ?
C4 C12 1.395(2) . ?
C5 C6 1.331(3) . ?
C5 C13 1.509(2) . ?
C6 C19 1.445(3) . ?
C6 C7 1.512(3) . ?
C7 C8 1.540(3) . ?
C7 C20 1.544(3) . ?
C8 C14 1.510(3) . ?
C9 C14 1.522(2) . ?
C9 C10 1.527(3) . ?
C10 C11 1.515(2) . ?
C11 C12 1.404(2) . ?
C12 C13 1.543(2) . ?
C13 C15 1.544(3) . ?
C13 C14 1.550(3) . ?
C15 C16 1.516(3) . ?
C20 C21 1.515(3) . ?
C21 C22 1.375(4) . ?
C21 C26 1.387(3) . ?
C22 C23 1.402(4) . ?
C23 C24 1.368(5) . ?
C24 C25 1.365(5) . ?
C25 C26 1.384(4) . ?

loop_
_cod_related_entry_id
_cod_related_entry_database
_cod_related_entry_code
1 ChemSpider 21176478
